data_4312331
loop_
_publ_author_name
'Jeremy S. Disch'
'Richard J. Staples'
'Thomas E. Concolino'
'Terry E. Haas'
'Elena V. Rybak-Akimova'

_publ_contact_author_address
;    Department of Chemistry
    Tufts University
    Medford, Massachusetts 02155
    USA
;
_publ_contact_author_email elena.rybak-akimova@tufts.edu
_publ_contact_author_fax '(617) 627-3443'
_publ_contact_author_name 'Elena V. Rybak-Akimova'
_publ_contact_author_phone '(617) 627-3413'
_publ_section_title
;
 Nickel(II) Cyclidenes with Appended Ethylpyridine Receptor Centers as
 Molecular Tweezers for Dicarboxylic Acids
;
_journal_name_full 'Inorganic Chemistry'
_journal_page_first 6749
_journal_page_last 6763
_journal_paper_doi 10.1021/ic0345572
_journal_volume 42
_journal_year 2003
_chemical_formula_sum 'C32 H44 F12 N8 Ni P2'
_chemical_formula_weight 889.40
_chemical_name_systematic
; 
 ? 
;
_space_group_IT_number 2
_symmetry_cell_setting triclinic
_symmetry_space_group_name_Hall '-P 1'
_symmetry_space_group_name_H-M 'P -1'
_atom_sites_solution_hydrogens geom
_atom_sites_solution_primary direct
_atom_sites_solution_secondary difmap
_audit_creation_method SHELXL-97
_cell_angle_alpha 101.281(4)
_cell_angle_beta 94.274(5)
_cell_angle_gamma 90.852(5)
_cell_formula_units_Z 4
_cell_length_a 10.410(2)
_cell_length_b 17.410(4)
_cell_length_c 21.691(5)
_cell_measurement_temperature 213(2)
_cell_volume 3842.8(15)
_computing_cell_refinement 'Bruker SMART'
_computing_data_collection 'Bruker SMART'
_computing_data_reduction 'Bruker SHELXTL'
_computing_molecular_graphics 'Bruker SHELXTL'
_computing_publication_material 'Bruker SHELXTL'
_computing_structure_refinement 'SHELXL-97 (Sheldrick, 1997)'
_computing_structure_solution 'SHELXS-97 (Sheldrick, 1990)'
_diffrn_ambient_temperature 213(2)
_diffrn_measured_fraction_theta_full 0.987
_diffrn_measured_fraction_theta_max 0.987
_diffrn_measurement_device_type 'CCD area detector'
_diffrn_measurement_method 'phi and omega scans'
_diffrn_radiation_monochromator graphite
_diffrn_radiation_source 'fine-focus sealed tube'
_diffrn_radiation_type MoK\a
_diffrn_radiation_wavelength 0.71073
_diffrn_reflns_av_R_equivalents 0.0456
_diffrn_reflns_av_sigmaI/netI 0.0623
_diffrn_reflns_limit_h_max 13
_diffrn_reflns_limit_h_min -11
_diffrn_reflns_limit_k_max 17
_diffrn_reflns_limit_k_min -23
_diffrn_reflns_limit_l_max 28
_diffrn_reflns_limit_l_min -28
_diffrn_reflns_number 28503
_diffrn_reflns_theta_full 28.31
_diffrn_reflns_theta_max 28.31
_diffrn_reflns_theta_min 0.96
_exptl_absorpt_coefficient_mu 0.683
_exptl_absorpt_correction_type none
_exptl_crystal_colour red_yellow
_exptl_crystal_density_diffrn 1.537
_exptl_crystal_density_method 'not measured'
_exptl_crystal_description chunk
_exptl_crystal_F_000 1832
_exptl_crystal_size_max 0.14
_exptl_crystal_size_mid 0.20
_exptl_crystal_size_min 0.20
_refine_diff_density_max 1.428
_refine_diff_density_min -1.337
_refine_diff_density_rms 0.115
_refine_ls_extinction_method none
_refine_ls_goodness_of_fit_ref 1.093
_refine_ls_hydrogen_treatment mixed
_refine_ls_matrix_type full
_refine_ls_number_parameters 991
_refine_ls_number_reflns 18871
_refine_ls_number_restraints 0
_refine_ls_restrained_S_all 1.093
_refine_ls_R_factor_all 0.1039
_refine_ls_R_factor_gt 0.0801
_refine_ls_shift/su_max 0.027
_refine_ls_shift/su_mean 0.002
_refine_ls_structure_factor_coef Fsqd
_refine_ls_weighting_details 'calc w=1/[\s^2^(Fo^2^)+(0.1663P)^2^+0.0000P] where P=(Fo^2^+2Fc^2^)/3'
_refine_ls_weighting_scheme calc
_refine_ls_wR_factor_gt 0.2434
_refine_ls_wR_factor_ref 0.2636
_reflns_number_gt 12894
_reflns_number_total 18871
_reflns_threshold_expression >2sigma(I)
_cod_data_source_file ic0345572si20030523_013818_1.cif
_cod_data_source_block III_[16]NHEt2Py(PF6)2
_cod_depositor_comments
;
The following automatic conversions were performed:

'_symmetry_cell_setting' value 'Triclinic' changed to 'triclinic'
according to the built-in table from CIF Core dictionary named
'cif_core.dic' version 2.4.1 from 2010-06-29.

Automatic conversion script
Id: cif_fix_values 1646 2011-03-28 12:23:43Z adriana 
;
_cod_database_code 4312331

loop_
_symmetry_equiv_pos_as_xyz
'x, y, z'
'-x, -y, -z'

loop_
_atom_site_label
_atom_site_type_symbol
_atom_site_fract_x
_atom_site_fract_y
_atom_site_fract_z
_atom_site_U_iso_or_equiv
_atom_site_adp_type
_atom_site_occupancy
_atom_site_symmetry_multiplicity
_atom_site_calc_flag
_atom_site_refinement_flags
_atom_site_disorder_assembly
_atom_site_disorder_group
Ni1A Ni 0.48822(5) 0.96303(3) 0.33767(2) 0.03013(14) Uani 1 1 d . . .
N1A N 0.5591(3) 0.86481(17) 0.30720(14) 0.0311(6) Uani 1 1 d . . .
N2A N 0.4116(3) 0.95986(17) 0.25596(14) 0.0306(6) Uani 1 1 d . . .
N3A N 0.8134(3) 0.8913(2) 0.17790(16) 0.0392(7) Uani 1 1 d . . .
N4A N 0.8468(5) 0.7555(4) 0.0214(2) 0.0809(17) Uani 1 1 d . . .
N5A N 0.5849(3) 0.9722(2) 0.41614(15) 0.0418(8) Uani 1 1 d . . .
N6A N 0.4203(3) 1.06209(18) 0.36717(14) 0.0332(7) Uani 1 1 d . . .
N7A N 0.8330(5) 1.1716(5) 0.4393(2) 0.101(2) Uani 1 1 d . . .
N8A N 0.7687(7) 1.1163(4) 0.2772(3) 0.0908(18) Uani 1 1 d . . .
C1A C 0.6158(3) 0.8503(2) 0.25498(16) 0.0289(7) Uani 1 1 d . . .
C2A C 0.6019(3) 0.9044(2) 0.21134(16) 0.0282(7) Uani 1 1 d . . .
C3A C 0.4800(4) 0.9413(2) 0.20839(16) 0.0294(7) Uani 1 1 d . . .
C4A C 0.6773(4) 0.7729(2) 0.2352(2) 0.0388(9) Uani 1 1 d . . .
C5A C 0.6927(4) 0.9134(2) 0.16869(17) 0.0335(8) Uani 1 1 d . . .
C6A C 0.6630(5) 0.9511(3) 0.1129(2) 0.0522(11) Uani 1 1 d . . .
C7A C 0.9204(5) 0.8936(3) 0.1373(2) 0.0540(12) Uani 1 1 d . . .
C8A C 0.9792(5) 0.8125(3) 0.1219(2) 0.0585(13) Uani 1 1 d . . .
C9A C 0.8914(4) 0.7510(3) 0.0832(2) 0.0499(11) Uani 1 1 d . . .
C10A C 0.8576(4) 0.6907(3) 0.10927(19) 0.0427(10) Uani 1 1 d . . .
C11A C 0.7820(5) 0.6353(3) 0.0754(3) 0.0582(13) Uani 1 1 d . . .
C12A C 0.7334(5) 0.6337(3) 0.0128(3) 0.0586(13) Uani 1 1 d . . .
C13A C 0.7682(6) 0.6942(4) -0.0139(2) 0.0642(14) Uani 1 1 d . . .
C14A C 0.6510(4) 1.0356(3) 0.44256(18) 0.0478(11) Uani 1 1 d . . .
C15A C 0.6214(4) 1.1096(3) 0.42499(18) 0.0419(9) Uani 1 1 d . . .
C16A C 0.4946(4) 1.1186(2) 0.39905(17) 0.0368(8) Uani 1 1 d . . .
C17A C 0.7458(5) 1.0359(4) 0.4998(2) 0.0620(14) Uani 1 1 d . . .
C18A C 0.7055(5) 1.1765(4) 0.4373(2) 0.0622(14) Uani 1 1 d . . .
C19A C 0.6550(7) 1.2600(4) 0.4458(4) 0.090(2) Uani 1 1 d . . .
C20A C 0.9142(9) 1.1327(9) 0.4139(4) 0.181(7) Uani 1 1 d . . .
C21A C 0.9667(6) 1.1527(4) 0.3536(3) 0.081(2) Uani 1 1 d . . .
C22A C 0.8603(6) 1.1712(4) 0.3084(3) 0.0627(14) Uani 1 1 d . . .
C23A C 0.8622(6) 1.2455(3) 0.2996(3) 0.0641(14) Uani 1 1 d . . .
C24A C 0.7718(8) 1.2645(4) 0.2599(3) 0.085(2) Uani 1 1 d . . .
C25A C 0.6754(7) 1.2145(4) 0.2284(3) 0.0781(18) Uani 1 1 d . . .
C26A C 0.6730(7) 1.1390(4) 0.2379(3) 0.0781(18) Uani 1 1 d . . .
C27A C 0.5539(4) 0.8038(2) 0.3456(2) 0.0427(9) Uani 1 1 d . . .
C28A C 0.5077(5) 0.8363(3) 0.4087(2) 0.0553(13) Uani 1 1 d . . .
C29A C 0.5957(5) 0.9023(3) 0.4451(2) 0.0543(13) Uani 1 1 d . . .
C30A C 0.2879(4) 1.0812(2) 0.34803(19) 0.0387(9) Uani 1 1 d . . .
C31A C 0.2659(4) 1.0707(2) 0.27692(19) 0.0379(8) Uani 1 1 d . . .
C32A C 0.2796(4) 0.9863(2) 0.24416(18) 0.0362(8) Uani 1 1 d . . .
H1A H 0.4481 0.9526 0.1696 0.035 Uiso 1 1 calc R . .
H2A H 0.7647 0.7816 0.2247 0.058 Uiso 1 1 calc R . .
H3A H 0.6792 0.7444 0.2695 0.058 Uiso 1 1 calc R . .
H4A H 0.6279 0.7426 0.1986 0.058 Uiso 1 1 calc R . .
H5A H 0.7394 0.9520 0.0899 0.078 Uiso 1 1 calc R . .
H6A H 0.5942 0.9215 0.0853 0.078 Uiso 1 1 calc R . .
H7A H 0.6362 1.0044 0.1272 0.078 Uiso 1 1 calc R . .
H8A H 0.8313 0.8732 0.2121 0.047 Uiso 1 1 calc R . .
H9A H 0.9865 0.9322 0.1589 0.065 Uiso 1 1 calc R . .
H10A H 0.8885 0.9095 0.0981 0.065 Uiso 1 1 calc R . .
H11A H 1.0565 0.8167 0.0994 0.070 Uiso 1 1 calc R . .
H12A H 1.0062 0.7962 0.1615 0.070 Uiso 1 1 calc R . .
H13A H 0.8876 0.6884 0.1508 0.051 Uiso 1 1 calc R . .
H14A H 0.7582 0.5934 0.0941 0.070 Uiso 1 1 calc R . .
H15A H 0.6791 0.5924 -0.0096 0.070 Uiso 1 1 calc R . .
H16A H 0.7397 0.6950 -0.0559 0.077 Uiso 1 1 calc R . .
H17A H 0.4621 1.1694 0.4055 0.044 Uiso 1 1 calc R . .
H18A H 0.8284 1.0579 0.4927 0.093 Uiso 1 1 calc R . .
H19A H 0.7566 0.9827 0.5061 0.093 Uiso 1 1 calc R . .
H20A H 0.7128 1.0674 0.5369 0.093 Uiso 1 1 calc R . .
H21A H 0.7273 1.2974 0.4537 0.135 Uiso 1 1 calc R . .
H22A H 0.6018 1.2694 0.4812 0.135 Uiso 1 1 calc R . .
H23A H 0.6042 1.2660 0.4077 0.135 Uiso 1 1 calc R . .
H24A H 0.8685 1.2088 0.4687 0.121 Uiso 1 1 calc R . .
H25A H 0.9878 1.1339 0.4451 0.217 Uiso 1 1 calc R . .
H26A H 0.8806 1.0784 0.4031 0.217 Uiso 1 1 calc R . .
H27A H 1.0142 1.1081 0.3326 0.097 Uiso 1 1 calc R . .
H28A H 1.0270 1.1978 0.3656 0.097 Uiso 1 1 calc R . .
H29A H 0.9254 1.2823 0.3209 0.077 Uiso 1 1 calc R . .
H30A H 0.7737 1.3160 0.2527 0.102 Uiso 1 1 calc R . .
H31A H 0.6126 1.2314 0.2011 0.094 Uiso 1 1 calc R . .
H32A H 0.6070 1.1034 0.2178 0.094 Uiso 1 1 calc R . .
H33A H 0.6400 0.7828 0.3512 0.051 Uiso 1 1 calc R . .
H34A H 0.4958 0.7607 0.3237 0.051 Uiso 1 1 calc R . .
H35A H 0.5034 0.7944 0.4329 0.066 Uiso 1 1 calc R . .
H36A H 0.4205 0.8557 0.4031 0.066 Uiso 1 1 calc R . .
H37A H 0.6850 0.8853 0.4455 0.065 Uiso 1 1 calc R . .
H38A H 0.5726 0.9156 0.4888 0.065 Uiso 1 1 calc R . .
H39A H 0.2718 1.1355 0.3674 0.046 Uiso 1 1 calc R . .
H40A H 0.2268 1.0471 0.3632 0.046 Uiso 1 1 calc R . .
H41A H 0.3282 1.1040 0.2617 0.045 Uiso 1 1 calc R . .
H42A H 0.1793 1.0877 0.2660 0.045 Uiso 1 1 calc R . .
H43A H 0.2595 0.9815 0.1987 0.043 Uiso 1 1 calc R . .
H44A H 0.2180 0.9528 0.2595 0.043 Uiso 1 1 calc R . .
Ni1B Ni -0.06556(5) 0.58544(2) 0.80153(2) 0.03013(14) Uani 1 1 d . . .
N1B N -0.0037(3) 0.48411(17) 0.77522(14) 0.0331(7) Uani 1 1 d . . .
N2B N -0.1077(3) 0.58798(18) 0.71643(14) 0.0364(7) Uani 1 1 d . . .
N3B N 0.3072(4) 0.4994(2) 0.67255(17) 0.0469(9) Uani 1 1 d . . .
N4B N 0.6792(6) 0.4450(3) 0.5942(2) 0.0770(14) Uani 1 1 d . . .
N5B N -0.0079(3) 0.58512(17) 0.88649(13) 0.0292(6) Uani 1 1 d . . .
N6B N -0.1181(3) 0.68869(18) 0.82725(14) 0.0339(7) Uani 1 1 d . . .
N7B N 0.2761(4) 0.7551(2) 0.95018(19) 0.0483(9) Uani 1 1 d . . .
N8B N 0.3418(5) 0.7955(3) 1.1174(3) 0.0667(12) Uani 1 1 d . . .
C1B C 0.0736(4) 0.4678(2) 0.73014(17) 0.0342(8) Uani 1 1 d . . .
C2B C 0.0871(4) 0.5229(2) 0.68766(18) 0.0368(8) Uani 1 1 d . . .
C3B C -0.0239(4) 0.5680(2) 0.67651(18) 0.0390(9) Uani 1 1 d . . .
C4B C 0.1320(5) 0.3880(2) 0.7157(2) 0.0438(10) Uani 1 1 d . . .
C5B C 0.1955(5) 0.5251(2) 0.65326(19) 0.0410(9) Uani 1 1 d . . .
C6B C 0.1896(6) 0.5599(3) 0.5945(2) 0.0570(12) Uani 1 1 d . . .
C7B C 0.4248(5) 0.4878(3) 0.6409(2) 0.0491(10) Uani 1 1 d . . .
C8B C 0.4969(6) 0.4239(3) 0.6612(3) 0.0617(13) Uani 1 1 d . . .
C9B C 0.6271(5) 0.4042(3) 0.6357(2) 0.0498(11) Uani 1 1 d . . .
C10B C 0.6858(5) 0.3451(3) 0.6564(2) 0.0495(11) Uani 1 1 d . . .
C11B C 0.7977(6) 0.3245(4) 0.6365(3) 0.0766(17) Uani 1 1 d . . .
C12B C 0.8608(6) 0.3610(4) 0.5962(3) 0.0729(17) Uani 1 1 d . . .
C13B C 0.8013(6) 0.4224(4) 0.5752(2) 0.0649(15) Uani 1 1 d . . .
C14B C 0.0593(4) 0.6426(2) 0.92206(17) 0.0313(7) Uani 1 1 d . . .
C15B C 0.0657(4) 0.7190(2) 0.90335(17) 0.0328(8) Uani 1 1 d . . .
C16B C -0.0422(4) 0.7388(2) 0.86539(18) 0.0346(8) Uani 1 1 d . . .
C17B C 0.1112(4) 0.6347(2) 0.98687(18) 0.0383(8) Uani 1 1 d . . .
C18B C 0.1635(4) 0.7759(2) 0.92854(19) 0.0398(9) Uani 1 1 d . . .
C19B C 0.1459(6) 0.8626(3) 0.9299(3) 0.0650(15) Uani 1 1 d . . .
C20B C 0.3829(5) 0.8070(3) 0.9844(3) 0.0673(15) Uani 1 1 d . . .
C21B C 0.4678(6) 0.7633(4) 1.0242(3) 0.083(2) Uani 1 1 d . . .
C22B C 0.4092(5) 0.7426(3) 1.0816(3) 0.0643(14) Uani 1 1 d . . .
C23B C 0.4356(6) 0.6697(4) 1.0983(5) 0.099(3) Uani 1 1 d . . .
C24B C 0.3943(7) 0.6594(5) 1.1561(5) 0.095(3) Uani 1 1 d . . .
C25B C 0.3301(8) 0.7142(6) 1.1896(4) 0.098(2) Uani 1 1 d . . .
C26B C 0.3028(7) 0.7795(4) 1.1694(3) 0.082(2) Uani 1 1 d . . .
C27B C -0.0416(5) 0.4220(2) 0.80785(18) 0.0412(9) Uani 1 1 d . . .
C28B C -0.1149(4) 0.4550(2) 0.8636(2) 0.0421(9) Uani 1 1 d . . .
C29B C -0.0353(4) 0.5146(2) 0.91144(17) 0.0356(8) Uani 1 1 d . . .
C30B C -0.2362(4) 0.7175(2) 0.7985(2) 0.0428(9) Uani 1 1 d . . .
C31B C -0.2339(5) 0.7082(3) 0.7280(2) 0.0523(11) Uani 1 1 d . . .
C32B C -0.2273(5) 0.6236(3) 0.6953(2) 0.0464(10) Uani 1 1 d . . .
H1B H -0.0355 0.5837 0.6375 0.047 Uiso 1 1 calc R . .
H2B H 0.2244 0.3941 0.7141 0.066 Uiso 1 1 calc R . .
H3B H 0.1147 0.3593 0.7485 0.066 Uiso 1 1 calc R . .
H4B H 0.0945 0.3593 0.6754 0.066 Uiso 1 1 calc R . .
H5B H 0.2731 0.5563 0.5772 0.085 Uiso 1 1 calc R . .
H6B H 0.1252 0.5312 0.5636 0.085 Uiso 1 1 calc R . .
H7B H 0.1666 0.6144 0.6051 0.085 Uiso 1 1 calc R . .
H8B H 0.3105 0.4877 0.7098 0.056 Uiso 1 1 calc R . .
H9B H 0.4779 0.5363 0.6507 0.059 Uiso 1 1 calc R . .
H10B H 0.4040 0.4749 0.5951 0.059 Uiso 1 1 calc R . .
H11B H 0.5102 0.4367 0.7073 0.074 Uiso 1 1 calc R . .
H12B H 0.4419 0.3763 0.6502 0.074 Uiso 1 1 calc R . .
H13B H 0.6472 0.3191 0.6847 0.059 Uiso 1 1 calc R . .
H14B H 0.8376 0.2823 0.6505 0.092 Uiso 1 1 calc R . .
H15B H 0.9419 0.3446 0.5833 0.088 Uiso 1 1 calc R . .
H16B H 0.8426 0.4492 0.5481 0.078 Uiso 1 1 calc R . .
H17B H -0.0592 0.7922 0.8684 0.042 Uiso 1 1 calc R . .
H18B H 0.2022 0.6494 0.9928 0.057 Uiso 1 1 calc R . .
H19B H 0.0999 0.5807 0.9916 0.057 Uiso 1 1 calc R . .
H20B H 0.0652 0.6687 1.0182 0.057 Uiso 1 1 calc R . .
H21B H 0.2237 0.8918 0.9490 0.097 Uiso 1 1 calc R . .
H22B H 0.0739 0.8805 0.9543 0.097 Uiso 1 1 calc R . .
H23B H 0.1290 0.8710 0.8871 0.097 Uiso 1 1 calc R . .
H24B H 0.2894 0.7050 0.9436 0.058 Uiso 1 1 calc R . .
H25B H 0.4340 0.8262 0.9541 0.081 Uiso 1 1 calc R . .
H26B H 0.3476 0.8524 1.0114 0.081 Uiso 1 1 calc R . .
H27B H 0.5468 0.7950 1.0389 0.100 Uiso 1 1 calc R . .
H28B H 0.4926 0.7146 0.9974 0.100 Uiso 1 1 calc R . .
H29B H 0.4784 0.6304 1.0722 0.119 Uiso 1 1 calc R . .
H30B H 0.4126 0.6131 1.1708 0.113 Uiso 1 1 calc R . .
H31B H 0.3029 0.7072 1.2286 0.117 Uiso 1 1 calc R . .
H32B H 0.2526 0.8163 1.1938 0.098 Uiso 1 1 calc R . .
H33B H 0.0356 0.3967 0.8220 0.049 Uiso 1 1 calc R . .
H34B H -0.0954 0.3822 0.7786 0.049 Uiso 1 1 calc R . .
H35B H -0.1422 0.4122 0.8835 0.051 Uiso 1 1 calc R . .
H36B H -0.1926 0.4796 0.8491 0.051 Uiso 1 1 calc R . .
H38B H -0.0818 0.5290 0.9495 0.043 Uiso 1 1 calc R . .
H37B H 0.0460 0.4915 0.9231 0.043 Uiso 1 1 calc R . .
H39B H -0.2452 0.7730 0.8172 0.051 Uiso 1 1 calc R . .
H40B H -0.3112 0.6885 0.8080 0.051 Uiso 1 1 calc R . .
H41B H -0.1592 0.7376 0.7186 0.063 Uiso 1 1 calc R . .
H42B H -0.3117 0.7306 0.7113 0.063 Uiso 1 1 calc R . .
H43B H -0.2304 0.6205 0.6496 0.056 Uiso 1 1 calc R . .
H44B H -0.3022 0.5941 0.7044 0.056 Uiso 1 1 calc R . .
P1 P 0.99744(15) 0.89020(11) 0.35134(7) 0.0701(4) Uani 1 1 d . . .
F1 F 0.9816(5) 0.8219(4) 0.2938(3) 0.168(3) Uani 1 1 d . . .
F2 F 0.8483(4) 0.9041(3) 0.3463(2) 0.1200(17) Uani 1 1 d . . .
F3 F 0.9898(8) 0.8457(6) 0.4016(4) 0.232(5) Uani 1 1 d . . .
F4 F 1.0176(6) 0.9688(4) 0.4032(3) 0.152(2) Uani 1 1 d . . .
F5 F 1.0017(5) 0.9474(4) 0.2998(2) 0.131(2) Uani 1 1 d . . .
F6 F 1.1490(4) 0.8825(3) 0.3528(2) 0.1109(15) Uani 1 1 d . . .
P2 P 0.2273(3) 0.32084(10) 0.48906(7) 0.0964(8) Uani 1 1 d . . .
F7 F 0.2011(13) 0.2388(3) 0.4984(3) 0.250(6) Uani 1 1 d . . .
F8 F 0.2638(10) 0.2824(3) 0.4212(2) 0.201(4) Uani 1 1 d . . .
F9 F 0.0999(10) 0.3335(7) 0.4587(4) 0.265(6) Uani 1 1 d . . .
F10 F 0.1960(5) 0.3601(3) 0.55657(18) 0.1108(15) Uani 1 1 d . . .
F11 F 0.3753(9) 0.3132(5) 0.5181(4) 0.202(4) Uani 1 1 d . . .
F12 F 0.2775(10) 0.4027(3) 0.4784(3) 0.196(4) Uani 1 1 d . . .
P3 P 0.56260(13) 0.43349(8) 0.14938(6) 0.0538(3) Uani 1 1 d . . .
F13 F 0.4346(6) 0.4628(3) 0.1385(6) 0.251(6) Uani 1 1 d . . .
F14 F 0.5067(4) 0.3476(2) 0.1179(2) 0.1051(14) Uani 1 1 d . . .
F15 F 0.5309(8) 0.4152(4) 0.2136(2) 0.180(4) Uani 1 1 d . . .
F16 F 0.6967(6) 0.3994(4) 0.1661(5) 0.198(4) Uani 1 1 d . . .
F17 F 0.6208(4) 0.51651(19) 0.18381(18) 0.0804(10) Uani 1 1 d . . .
F18 F 0.6143(9) 0.4391(5) 0.0884(3) 0.217(5) Uani 1 1 d . . .
F19 F 0.2551(5) -0.02658(18) 0.08222(15) 0.1048(16) Uani 1 1 d . . .
P4 P 0.27579(14) 0.06225(7) 0.07541(5) 0.0514(3) Uani 1 1 d . . .
F20 F 0.1706(3) 0.08722(17) 0.12483(14) 0.0664(8) Uani 1 1 d . . .
F21 F 0.3840(4) 0.0748(2) 0.13396(15) 0.0800(10) Uani 1 1 d . . .
F22 F 0.2966(4) 0.15073(19) 0.06992(16) 0.0770(10) Uani 1 1 d . . .
F23 F 0.3832(5) 0.0374(3) 0.02823(18) 0.1213(19) Uani 1 1 d . . .
F24 F 0.1682(4) 0.0512(2) 0.01850(15) 0.0821(11) Uani 1 1 d . . .

loop_
_atom_site_aniso_label
_atom_site_aniso_U_11
_atom_site_aniso_U_22
_atom_site_aniso_U_33
_atom_site_aniso_U_23
_atom_site_aniso_U_13
_atom_site_aniso_U_12
Ni1A 0.0309(3) 0.0373(3) 0.0231(2) 0.00686(18) 0.00407(17) 0.01059(19)
N1A 0.0330(16) 0.0324(15) 0.0301(15) 0.0102(12) 0.0056(12) 0.0045(12)
N2A 0.0295(16) 0.0345(15) 0.0278(14) 0.0062(12) 0.0007(12) 0.0049(12)
N3A 0.0354(18) 0.0490(19) 0.0354(17) 0.0105(14) 0.0106(14) 0.0044(14)
N4A 0.074(3) 0.118(4) 0.057(3) 0.024(3) 0.018(3) 0.052(3)
N5A 0.0420(19) 0.063(2) 0.0226(15) 0.0098(14) 0.0063(13) 0.0249(17)
N6A 0.0338(17) 0.0375(16) 0.0280(15) 0.0039(12) 0.0048(12) 0.0126(13)
N7A 0.042(3) 0.208(7) 0.052(3) 0.031(4) -0.009(2) -0.020(4)
N8A 0.111(5) 0.079(4) 0.083(4) 0.013(3) 0.021(4) 0.009(3)
C1A 0.0260(17) 0.0311(17) 0.0287(17) 0.0037(13) 0.0018(13) 0.0021(13)
C2A 0.0290(18) 0.0288(16) 0.0250(16) 0.0011(12) 0.0017(13) 0.0004(13)
C3A 0.0328(19) 0.0316(17) 0.0241(16) 0.0063(13) 0.0014(13) 0.0026(14)
C4A 0.042(2) 0.0308(18) 0.043(2) 0.0040(15) 0.0110(17) 0.0045(16)
C5A 0.036(2) 0.0360(19) 0.0266(17) 0.0019(14) 0.0044(14) -0.0014(15)
C6A 0.058(3) 0.064(3) 0.041(2) 0.021(2) 0.016(2) 0.013(2)
C7A 0.039(2) 0.070(3) 0.056(3) 0.014(2) 0.020(2) 0.001(2)
C8A 0.040(3) 0.090(4) 0.051(3) 0.020(3) 0.016(2) 0.021(2)
C9A 0.042(2) 0.074(3) 0.039(2) 0.016(2) 0.0161(19) 0.035(2)
C10A 0.045(2) 0.059(3) 0.0287(19) 0.0166(18) 0.0093(17) 0.024(2)
C11A 0.057(3) 0.064(3) 0.061(3) 0.022(2) 0.023(3) 0.029(3)
C12A 0.050(3) 0.070(3) 0.054(3) 0.006(2) 0.011(2) 0.017(2)
C13A 0.057(3) 0.096(4) 0.039(2) 0.012(3) 0.002(2) 0.022(3)
C14A 0.040(2) 0.078(3) 0.0213(17) 0.0000(18) 0.0006(16) 0.024(2)
C15A 0.037(2) 0.059(3) 0.0260(18) -0.0001(17) 0.0025(15) 0.0088(18)
C16A 0.037(2) 0.044(2) 0.0289(18) 0.0029(15) 0.0069(15) 0.0070(16)
C17A 0.053(3) 0.099(4) 0.028(2) 0.001(2) -0.0093(19) 0.023(3)
C18A 0.044(3) 0.106(4) 0.039(2) 0.021(3) -0.003(2) -0.015(3)
C19A 0.081(5) 0.082(5) 0.110(5) 0.039(4) -0.020(4) -0.033(4)
C20A 0.087(6) 0.41(2) 0.096(6) 0.138(10) 0.048(5) 0.127(9)
C21A 0.053(3) 0.114(5) 0.092(5) 0.048(4) 0.027(3) 0.023(3)
C22A 0.063(3) 0.072(3) 0.057(3) 0.015(3) 0.022(3) 0.018(3)
C23A 0.072(4) 0.057(3) 0.060(3) 0.011(2) -0.011(3) 0.000(3)
C24A 0.125(6) 0.051(3) 0.075(4) 0.012(3) -0.019(4) 0.005(3)
C25A 0.108(5) 0.065(4) 0.058(3) 0.009(3) -0.014(3) 0.014(3)
C26A 0.096(5) 0.078(4) 0.055(3) 0.001(3) -0.001(3) 0.001(3)
C27A 0.046(2) 0.042(2) 0.048(2) 0.0233(18) 0.0127(19) 0.0103(18)
C28A 0.061(3) 0.067(3) 0.052(3) 0.037(2) 0.029(2) 0.023(2)
C29A 0.064(3) 0.076(3) 0.030(2) 0.024(2) 0.011(2) 0.030(3)
C30A 0.0292(19) 0.046(2) 0.040(2) 0.0063(17) 0.0055(16) 0.0113(16)
C31A 0.0311(19) 0.043(2) 0.040(2) 0.0085(16) 0.0020(16) 0.0129(16)
C32A 0.0280(19) 0.046(2) 0.0340(19) 0.0061(16) -0.0004(15) 0.0069(15)
Ni1B 0.0379(3) 0.0256(2) 0.0261(2) 0.00445(17) -0.00127(18) 0.00219(18)
N1B 0.0407(18) 0.0276(15) 0.0301(15) 0.0064(11) -0.0054(13) -0.0017(13)
N2B 0.049(2) 0.0304(15) 0.0279(15) 0.0042(12) -0.0060(14) 0.0080(14)
N3B 0.056(2) 0.048(2) 0.0360(18) 0.0057(15) 0.0058(16) 0.0005(17)
N4B 0.084(4) 0.086(3) 0.056(3) -0.001(2) 0.014(3) -0.015(3)
N5B 0.0338(16) 0.0306(15) 0.0235(13) 0.0062(11) 0.0025(12) 0.0030(12)
N6B 0.0415(18) 0.0311(15) 0.0285(15) 0.0042(12) 0.0034(13) 0.0074(13)
N7B 0.039(2) 0.0406(19) 0.060(2) -0.0001(16) -0.0022(17) -0.0071(15)
N8B 0.062(3) 0.047(2) 0.083(3) 0.001(2) -0.010(3) 0.001(2)
C1B 0.041(2) 0.0279(17) 0.0301(18) 0.0003(13) -0.0051(15) -0.0014(15)
C2B 0.051(2) 0.0283(17) 0.0304(18) 0.0050(14) -0.0011(16) 0.0035(16)
C3B 0.056(3) 0.0329(19) 0.0268(18) 0.0033(14) -0.0015(17) 0.0059(17)
C4B 0.054(3) 0.0284(19) 0.046(2) 0.0019(16) -0.0022(19) 0.0076(17)
C5B 0.058(3) 0.0308(19) 0.0322(19) 0.0015(15) 0.0035(18) 0.0023(17)
C6B 0.075(4) 0.052(3) 0.050(3) 0.021(2) 0.017(2) 0.010(2)
C7B 0.054(3) 0.049(2) 0.046(2) 0.0111(19) 0.008(2) -0.002(2)
C8B 0.069(4) 0.055(3) 0.067(3) 0.018(2) 0.023(3) 0.012(2)
C9B 0.053(3) 0.045(2) 0.049(3) 0.0033(19) 0.009(2) -0.005(2)
C10B 0.043(2) 0.051(3) 0.059(3) 0.018(2) 0.010(2) 0.005(2)
C11B 0.052(3) 0.092(4) 0.084(4) 0.014(3) 0.001(3) 0.014(3)
C12B 0.043(3) 0.102(5) 0.065(4) -0.003(3) 0.000(3) 0.003(3)
C13B 0.060(3) 0.087(4) 0.042(3) -0.002(3) 0.011(2) -0.019(3)
C14B 0.0296(18) 0.0341(18) 0.0300(17) 0.0037(14) 0.0068(14) 0.0014(14)
C15B 0.036(2) 0.0285(17) 0.0324(18) 0.0024(14) 0.0040(15) 0.0011(14)
C16B 0.039(2) 0.0303(18) 0.0345(19) 0.0051(14) 0.0059(16) 0.0039(15)
C17B 0.038(2) 0.044(2) 0.0314(19) 0.0042(15) -0.0013(15) 0.0025(16)
C18B 0.045(2) 0.0332(19) 0.039(2) 0.0017(15) 0.0059(17) -0.0034(16)
C19B 0.068(4) 0.033(2) 0.088(4) 0.003(2) -0.007(3) -0.008(2)
C20B 0.049(3) 0.060(3) 0.085(4) 0.003(3) -0.009(3) -0.021(2)
C21B 0.044(3) 0.093(4) 0.094(5) -0.026(4) -0.010(3) 0.009(3)
C22B 0.043(3) 0.066(3) 0.075(4) 0.000(3) -0.014(3) -0.015(2)
C23B 0.039(3) 0.075(4) 0.164(8) -0.017(5) -0.012(4) 0.002(3)
C24B 0.057(4) 0.079(5) 0.152(8) 0.048(5) -0.026(5) -0.017(3)
C25B 0.068(5) 0.108(6) 0.116(6) 0.037(5) -0.029(4) -0.031(4)
C26B 0.070(4) 0.095(5) 0.068(4) -0.006(3) -0.005(3) -0.037(4)
C27B 0.060(3) 0.0263(18) 0.036(2) 0.0063(15) -0.0047(18) -0.0037(17)
C28B 0.046(2) 0.040(2) 0.042(2) 0.0150(17) -0.0010(18) -0.0095(17)
C29B 0.046(2) 0.0332(18) 0.0297(18) 0.0103(14) 0.0039(16) 0.0008(16)
C30B 0.042(2) 0.038(2) 0.045(2) 0.0043(17) -0.0029(18) 0.0109(17)
C31B 0.057(3) 0.046(2) 0.052(3) 0.009(2) -0.008(2) 0.015(2)
C32B 0.051(3) 0.047(2) 0.039(2) 0.0055(17) -0.0058(18) 0.0157(19)
P1 0.0509(8) 0.1012(12) 0.0554(8) 0.0169(8) -0.0122(6) -0.0290(8)
F1 0.105(4) 0.188(6) 0.162(5) -0.060(4) -0.049(4) -0.001(4)
F2 0.053(2) 0.170(5) 0.122(4) 0.000(3) -0.008(2) -0.023(3)
F3 0.168(7) 0.350(11) 0.244(9) 0.229(9) 0.004(6) -0.061(7)
F4 0.123(5) 0.162(5) 0.147(5) 0.001(4) -0.067(4) -0.012(4)
F5 0.085(3) 0.218(6) 0.115(4) 0.091(4) 0.003(3) 0.012(3)
F6 0.067(3) 0.152(4) 0.111(3) 0.033(3) -0.034(2) -0.014(2)
P2 0.190(2) 0.0599(9) 0.0388(7) 0.0080(6) 0.0010(10) 0.0500(12)
F7 0.548(18) 0.090(4) 0.111(5) 0.037(3) -0.015(7) -0.035(6)
F8 0.443(13) 0.105(4) 0.060(3) 0.008(2) 0.056(5) 0.106(5)
F9 0.264(10) 0.352(13) 0.134(6) -0.029(7) -0.104(6) 0.155(10)
F10 0.140(4) 0.129(4) 0.054(2) -0.005(2) 0.010(2) -0.008(3)
F11 0.245(9) 0.221(8) 0.155(6) 0.050(6) 0.057(6) 0.116(7)
F12 0.414(13) 0.092(4) 0.088(4) 0.018(3) 0.067(6) 0.022(5)
P3 0.0495(7) 0.0624(8) 0.0428(6) -0.0045(5) -0.0005(5) 0.0023(6)
F13 0.103(4) 0.094(4) 0.494(15) -0.042(6) -0.120(7) 0.042(3)
F14 0.109(3) 0.091(3) 0.094(3) -0.033(2) 0.007(2) -0.029(2)
F15 0.254(8) 0.198(6) 0.070(3) -0.006(3) 0.009(4) -0.144(6)
F16 0.110(5) 0.121(5) 0.333(11) -0.008(5) -0.050(6) 0.025(4)
F17 0.087(3) 0.0618(19) 0.084(2) -0.0002(16) -0.0056(19) -0.0145(17)
F18 0.311(11) 0.251(8) 0.077(3) -0.005(4) 0.060(5) -0.167(8)
F19 0.225(5) 0.0401(16) 0.0478(18) 0.0068(13) 0.004(2) 0.028(2)
P4 0.0756(9) 0.0480(6) 0.0329(5) 0.0113(5) 0.0056(5) 0.0264(6)
F20 0.083(2) 0.0603(17) 0.0572(17) 0.0094(14) 0.0177(16) 0.0180(15)
F21 0.081(2) 0.108(3) 0.0548(18) 0.0274(18) -0.0066(17) 0.026(2)
F22 0.098(3) 0.0645(19) 0.074(2) 0.0342(16) -0.0080(19) 0.0007(18)
F23 0.142(4) 0.180(5) 0.061(2) 0.050(3) 0.048(2) 0.101(4)
F24 0.114(3) 0.080(2) 0.0504(18) 0.0194(15) -0.0237(18) 0.006(2)

loop_
_atom_type_symbol
_atom_type_description
_atom_type_scat_dispersion_real
_atom_type_scat_dispersion_imag
_atom_type_scat_source
C C 0.0033 0.0016 'International Tables Vol C Tables 4.2.6.8 and 6.1.1.4'
H H 0.0000 0.0000 'International Tables Vol C Tables 4.2.6.8 and 6.1.1.4'
N N 0.0061 0.0033 'International Tables Vol C Tables 4.2.6.8 and 6.1.1.4'
F F 0.0171 0.0103 'International Tables Vol C Tables 4.2.6.8 and 6.1.1.4'
P P 0.1023 0.0942 'International Tables Vol C Tables 4.2.6.8 and 6.1.1.4'
Ni Ni 0.3393 1.1124 'International Tables Vol C Tables 4.2.6.8 and 6.1.1.4'

loop_
_geom_angle_atom_site_label_1
_geom_angle_atom_site_label_2
_geom_angle_atom_site_label_3
_geom_angle
_geom_angle_site_symmetry_1
_geom_angle_site_symmetry_3
_geom_angle_publ_flag
N2A Ni1A N6A 91.55(13) . . ?
N2A Ni1A N5A 172.31(15) . . ?
N6A Ni1A N5A 88.77(14) . . ?
N2A Ni1A N1A 88.13(13) . . ?
N6A Ni1A N1A 178.70(14) . . ?
N5A Ni1A N1A 91.37(14) . . ?
C1A N1A C27A 119.2(3) . . ?
C1A N1A Ni1A 122.3(2) . . ?
C27A N1A Ni1A 118.4(2) . . ?
C3A N2A C32A 117.9(3) . . ?
C3A N2A Ni1A 119.3(3) . . ?
C32A N2A Ni1A 122.5(2) . . ?
C5A N3A C7A 128.1(4) . . ?
C13A N4A C9A 118.7(5) . . ?
C14A N5A C29A 119.0(4) . . ?
C14A N5A Ni1A 122.2(3) . . ?
C29A N5A Ni1A 118.5(3) . . ?
C16A N6A C30A 117.5(3) . . ?
C16A N6A Ni1A 120.1(3) . . ?
C30A N6A Ni1A 121.8(3) . . ?
C20A N7A C18A 140.3(9) . . ?
C26A N8A C22A 119.0(6) . . ?
N1A C1A C2A 119.4(3) . . ?
N1A C1A C4A 119.9(3) . . ?
C2A C1A C4A 120.0(3) . . ?
C5A C2A C3A 120.3(3) . . ?
C5A C2A C1A 123.5(3) . . ?
C3A C2A C1A 115.7(3) . . ?
N2A C3A C2A 123.7(3) . . ?
N3A C5A C2A 120.4(3) . . ?
N3A C5A C6A 116.6(3) . . ?
C2A C5A C6A 122.9(4) . . ?
N3A C7A C8A 109.9(4) . . ?
C9A C8A C7A 114.4(4) . . ?
C10A C9A N4A 121.6(5) . . ?
C10A C9A C8A 117.4(4) . . ?
N4A C9A C8A 121.0(5) . . ?
C11A C10A C9A 118.2(4) . . ?
C10A C11A C12A 124.6(5) . . ?
C13A C12A C11A 117.3(6) . . ?
C12A C13A N4A 119.6(5) . . ?
N5A C14A C15A 120.5(4) . . ?
N5A C14A C17A 120.4(5) . . ?
C15A C14A C17A 118.3(4) . . ?
C18A C15A C16A 117.2(4) . . ?
C18A C15A C14A 124.8(4) . . ?
C16A C15A C14A 117.7(4) . . ?
N6A C16A C15A 124.9(4) . . ?
N7A C18A C15A 122.8(6) . . ?
N7A C18A C19A 115.1(6) . . ?
C15A C18A C19A 122.0(5) . . ?
N7A C20A C21A 119.7(9) . . ?
C22A C21A C20A 112.0(5) . . ?
C23A C22A N8A 122.1(6) . . ?
C23A C22A C21A 114.8(6) . . ?
N8A C22A C21A 123.1(6) . . ?
C24A C23A C22A 117.2(6) . . ?
C23A C24A C25A 124.5(6) . . ?
C24A C25A C26A 118.2(6) . . ?
C25A C26A N8A 118.9(7) . . ?
N1A C27A C28A 110.9(3) . . ?
C27A C28A C29A 111.5(4) . . ?
N5A C29A C28A 110.7(4) . . ?
N6A C30A C31A 111.4(3) . . ?
C32A C31A C30A 112.1(3) . . ?
N2A C32A C31A 111.0(3) . . ?
N2B Ni1B N6B 91.81(13) . . ?
N2B Ni1B N1B 88.07(13) . . ?
N6B Ni1B N1B 176.83(14) . . ?
N2B Ni1B N5B 175.00(15) . . ?
N6B Ni1B N5B 88.77(13) . . ?
N1B Ni1B N5B 91.08(13) . . ?
C1B N1B C27B 119.1(3) . . ?
C1B N1B Ni1B 122.3(2) . . ?
C27B N1B Ni1B 118.6(3) . . ?
C3B N2B C32B 118.3(3) . . ?
C3B N2B Ni1B 119.2(3) . . ?
C32B N2B Ni1B 121.8(3) . . ?
C5B N3B C7B 129.5(4) . . ?
C9B N4B C13B 116.3(5) . . ?
C14B N5B C29B 119.1(3) . . ?
C14B N5B Ni1B 122.9(2) . . ?
C29B N5B Ni1B 117.9(2) . . ?
C16B N6B C30B 118.2(3) . . ?
C16B N6B Ni1B 119.6(3) . . ?
C30B N6B Ni1B 121.6(3) . . ?
C18B N7B C20B 127.4(4) . . ?
C26B N8B C22B 118.5(6) . . ?
N1B C1B C2B 119.1(3) . . ?
N1B C1B C4B 120.1(3) . . ?
C2B C1B C4B 120.1(3) . . ?
C5B C2B C3B 120.8(4) . . ?
C5B C2B C1B 122.3(4) . . ?
C3B C2B C1B 116.4(4) . . ?
N2B C3B C2B 124.1(4) . . ?
N3B C5B C2B 120.9(4) . . ?
N3B C5B C6B 118.0(4) . . ?
C2B C5B C6B 121.1(4) . . ?
N3B C7B C8B 110.1(4) . . ?
C7B C8B C9B 118.8(4) . . ?
C10B C9B N4B 123.4(5) . . ?
C10B C9B C8B 114.9(4) . . ?
N4B C9B C8B 121.7(5) . . ?
C11B C10B C9B 118.6(5) . . ?
C10B C11B C12B 123.8(6) . . ?
C11B C12B C13B 117.9(6) . . ?
C12B C13B N4B 120.0(5) . . ?
N5B C14B C15B 119.8(3) . . ?
N5B C14B C17B 119.6(3) . . ?
C15B C14B C17B 119.8(3) . . ?
C18B C15B C16B 120.0(3) . . ?
C18B C15B C14B 122.4(4) . . ?
C16B C15B C14B 117.0(3) . . ?
N6B C16B C15B 124.9(3) . . ?
N7B C18B C15B 120.6(4) . . ?
N7B C18B C19B 117.1(4) . . ?
C15B C18B C19B 122.3(4) . . ?
N7B C20B C21B 110.3(5) . . ?
C20B C21B C22B 116.1(5) . . ?
N8B C22B C23B 121.0(7) . . ?
N8B C22B C21B 119.5(6) . . ?
C23B C22B C21B 119.3(6) . . ?
C24B C23B C22B 116.1(7) . . ?
C25B C24B C23B 119.8(8) . . ?
C24B C25B C26B 120.8(9) . . ?
N8B C26B C25B 123.6(8) . . ?
N1B C27B C28B 110.7(3) . . ?
C27B C28B C29B 112.0(4) . . ?
N5B C29B C28B 111.2(3) . . ?
N6B C30B C31B 111.9(4) . . ?
C32B C31B C30B 112.4(4) . . ?
N2B C32B C31B 111.4(4) . . ?
F3 P1 F1 99.1(5) . . ?
F3 P1 F2 93.5(4) . . ?
F1 P1 F2 90.8(3) . . ?
F3 P1 F6 91.6(4) . . ?
F1 P1 F6 89.8(3) . . ?
F2 P1 F6 174.7(3) . . ?
F3 P1 F4 89.5(5) . . ?
F1 P1 F4 171.3(4) . . ?
F2 P1 F4 89.5(3) . . ?
F6 P1 F4 89.1(3) . . ?
F3 P1 F5 174.5(5) . . ?
F1 P1 F5 86.0(4) . . ?
F2 P1 F5 84.2(3) . . ?
F6 P1 F5 90.6(3) . . ?
F4 P1 F5 85.5(4) . . ?
F9 P2 F7 97.8(7) . . ?
F9 P2 F10 95.4(4) . . ?
F7 P2 F10 94.3(4) . . ?
F9 P2 F8 86.2(5) . . ?
F7 P2 F8 86.7(4) . . ?
F10 P2 F8 178.0(5) . . ?
F9 P2 F12 90.1(6) . . ?
F7 P2 F12 170.9(6) . . ?
F10 P2 F12 89.4(3) . . ?
F8 P2 F12 89.3(3) . . ?
F9 P2 F11 173.7(6) . . ?
F7 P2 F11 87.7(5) . . ?
F10 P2 F11 87.4(3) . . ?
F8 P2 F11 90.9(4) . . ?
F12 P2 F11 84.2(5) . . ?
F13 P3 F18 99.2(6) . . ?
F13 P3 F15 91.9(6) . . ?
F18 P3 F15 168.1(6) . . ?
F13 P3 F16 175.1(6) . . ?
F18 P3 F16 85.6(6) . . ?
F15 P3 F16 83.2(5) . . ?
F13 P3 F17 93.6(3) . . ?
F18 P3 F17 93.5(3) . . ?
F15 P3 F17 90.0(2) . . ?
F16 P3 F17 87.2(3) . . ?
F13 P3 F14 88.3(3) . . ?
F18 P3 F14 88.7(3) . . ?
F15 P3 F14 87.3(3) . . ?
F16 P3 F14 90.7(3) . . ?
F17 P3 F14 176.8(3) . . ?
F23 P4 F22 90.1(2) . . ?
F23 P4 F24 90.8(2) . . ?
F22 P4 F24 89.72(19) . . ?
F23 P4 F20 178.2(2) . . ?
F22 P4 F20 90.25(19) . . ?
F24 P4 F20 91.0(2) . . ?
F23 P4 F19 90.6(3) . . ?
F22 P4 F19 179.03(19) . . ?
F24 P4 F19 91.0(2) . . ?
F20 P4 F19 89.1(2) . . ?
F23 P4 F21 90.0(2) . . ?
F22 P4 F21 89.7(2) . . ?
F24 P4 F21 179.0(2) . . ?
F20 P4 F21 88.23(19) . . ?
F19 P4 F21 89.6(2) . . ?

loop_
_geom_bond_atom_site_label_1
_geom_bond_atom_site_label_2
_geom_bond_distance
_geom_bond_site_symmetry_2
_geom_bond_publ_flag
Ni1A N1A 1.890(3) . ?
Ni1A N2A 1.879(3) . ?
Ni1A N5A 1.889(3) . ?
Ni1A N6A 1.886(3) . ?
N1A C1A 1.299(4) . ?
N1A C27A 1.476(5) . ?
N2A C3A 1.289(4) . ?
N2A C32A 1.476(5) . ?
N3A C5A 1.331(5) . ?
N3A C7A 1.476(5) . ?
N4A C9A 1.402(6) . ?
N4A C13A 1.399(9) . ?
N5A C14A 1.301(6) . ?
N5A C29A 1.476(6) . ?
N6A C16A 1.294(5) . ?
N6A C30A 1.471(5) . ?
N7A C18A 1.329(7) . ?
N7A C20A 1.191(10) . ?
N8A C22A 1.380(9) . ?
N8A C26A 1.377(9) . ?
C1A C2A 1.461(5) . ?
C1A C4A 1.501(5) . ?
C2A C3A 1.434(5) . ?
C2A C5A 1.399(5) . ?
C5A C6A 1.502(6) . ?
C7A C8A 1.534(7) . ?
C8A C9A 1.481(8) . ?
C9A C10A 1.340(7) . ?
C10A C11A 1.306(7) . ?
C11A C12A 1.409(8) . ?
C12A C13A 1.353(8) . ?
C14A C15A 1.444(7) . ?
C14A C17A 1.527(6) . ?
C15A C16A 1.419(6) . ?
C15A C18A 1.416(7) . ?
C18A C19A 1.536(9) . ?
C20A C21A 1.552(9) . ?
C21A C22A 1.506(9) . ?
C22A C23A 1.343(8) . ?
C23A C24A 1.319(9) . ?
C24A C25A 1.367(9) . ?
C25A C26A 1.368(9) . ?
C27A C28A 1.491(6) . ?
C28A C29A 1.514(8) . ?
C30A C31A 1.517(6) . ?
C31A C32A 1.514(5) . ?
Ni1B N1B 1.883(3) . ?
Ni1B N2B 1.874(3) . ?
Ni1B N5B 1.896(3) . ?
Ni1B N6B 1.877(3) . ?
N1B C1B 1.303(5) . ?
N1B C27B 1.467(5) . ?
N2B C3B 1.279(5) . ?
N2B C32B 1.481(5) . ?
N3B C5B 1.320(6) . ?
N3B C7B 1.446(6) . ?
N4B C9B 1.386(7) . ?
N4B C13B 1.404(8) . ?
N5B C14B 1.297(5) . ?
N5B C29B 1.468(5) . ?
N6B C16B 1.292(5) . ?
N6B C30B 1.475(5) . ?
N7B C18B 1.312(6) . ?
N7B C20B 1.480(6) . ?
N8B C22B 1.328(7) . ?
N8B C26B 1.304(8) . ?
C1B C2B 1.466(5) . ?
C1B C4B 1.512(5) . ?
C2B C3B 1.438(6) . ?
C2B C5B 1.403(6) . ?
C5B C6B 1.511(6) . ?
C7B C8B 1.471(7) . ?
C8B C9B 1.520(7) . ?
C9B C10B 1.338(7) . ?
C10B C11B 1.304(8) . ?
C11B C12B 1.375(9) . ?
C12B C13B 1.379(9) . ?
C14B C15B 1.467(5) . ?
C14B C17B 1.501(5) . ?
C15B C16B 1.430(5) . ?
C15B C18B 1.411(5) . ?
C18B C19B 1.519(6) . ?
C20B C21B 1.506(9) . ?
C21B C22B 1.527(10) . ?
C22B C23B 1.412(10) . ?
C23B C24B 1.398(12) . ?
C24B C25B 1.306(12) . ?
C25B C26B 1.323(10) . ?
C27B C28B 1.501(6) . ?
C28B C29B 1.505(5) . ?
C30B C31B 1.510(6) . ?
C31B C32B 1.508(6) . ?
P1 F1 1.543(5) . ?
P1 F2 1.574(5) . ?
P1 F3 1.462(6) . ?
P1 F4 1.593(6) . ?
P1 F5 1.638(5) . ?
P1 F6 1.584(5) . ?
P2 F7 1.506(6) . ?
P2 F8 1.571(5) . ?
P2 F9 1.475(8) . ?
P2 F10 1.550(4) . ?
P2 F11 1.638(9) . ?
P2 F12 1.575(6) . ?
P3 F13 1.453(5) . ?
P3 F14 1.598(4) . ?
P3 F15 1.547(5) . ?
P3 F16 1.571(6) . ?
P3 F17 1.581(3) . ?
P3 F18 1.484(5) . ?
P4 F19 1.595(3) . ?
P4 F20 1.595(3) . ?
P4 F21 1.612(4) . ?
P4 F23 1.580(4) . ?
P4 F22 1.581(3) . ?
P4 F24 1.584(4) . ?

loop_
_geom_torsion_atom_site_label_1
_geom_torsion_atom_site_label_2
_geom_torsion_atom_site_label_3
_geom_torsion_atom_site_label_4
_geom_torsion
_geom_torsion_site_symmetry_1
_geom_torsion_site_symmetry_2
_geom_torsion_site_symmetry_3
_geom_torsion_site_symmetry_4
_geom_torsion_publ_flag
N6A Ni1A N2A C3A 131.7(3) . . . . ?
N5A Ni1A N2A C3A 39.4(12) . . . . ?
N1A Ni1A N2A C3A -47.0(3) . . . . ?
N6A Ni1A N2A C32A -41.3(3) . . . . ?
N5A Ni1A N2A C32A -133.6(10) . . . . ?
N1A Ni1A N2A C32A 140.0(3) . . . . ?
N2A Ni1A N1A C1A 46.6(3) . . . . ?
N6A Ni1A N1A C1A -30(6) . . . . ?
N5A Ni1A N1A C1A -125.7(3) . . . . ?
N2A Ni1A N1A C27A -135.8(3) . . . . ?
N6A Ni1A N1A C27A 148(6) . . . . ?
N5A Ni1A N1A C27A 51.8(3) . . . . ?
N2A Ni1A N5A C14A 45.6(12) . . . . ?
N6A Ni1A N5A C14A -46.9(3) . . . . ?
N1A Ni1A N5A C14A 131.8(3) . . . . ?
N2A Ni1A N5A C29A -128.3(10) . . . . ?
N6A Ni1A N5A C29A 139.2(3) . . . . ?
N1A Ni1A N5A C29A -42.1(3) . . . . ?
N2A Ni1A N6A C16A -130.3(3) . . . . ?
N5A Ni1A N6A C16A 42.0(3) . . . . ?
N1A Ni1A N6A C16A -54(6) . . . . ?
N2A Ni1A N6A C30A 41.3(3) . . . . ?
N5A Ni1A N6A C30A -146.4(3) . . . . ?
N1A Ni1A N6A C30A 117(6) . . . . ?
C32A N2A C3A C2A -170.8(3) . . . . ?
Ni1A N2A C3A C2A 15.9(5) . . . . ?
N2A C3A C2A C5A -154.6(3) . . . . ?
N2A C3A C2A C1A 33.1(5) . . . . ?
C27A N1A C1A C2A 169.3(3) . . . . ?
Ni1A N1A C1A C2A -13.2(5) . . . . ?
C27A N1A C1A C4A -1.3(5) . . . . ?
Ni1A N1A C1A C4A 176.3(3) . . . . ?
C5A C2A C1A N1A 153.9(3) . . . . ?
C3A C2A C1A N1A -34.1(5) . . . . ?
C5A C2A C1A C4A -35.6(5) . . . . ?
C3A C2A C1A C4A 136.4(3) . . . . ?
C1A N1A C27A C28A 169.4(4) . . . . ?
Ni1A N1A C27A C28A -8.3(5) . . . . ?
N1A C27A C28A C29A -60.1(5) . . . . ?
C14A N5A C29A C28A 177.8(4) . . . . ?
Ni1A N5A C29A C28A -8.1(5) . . . . ?
C27A C28A C29A N5A 69.9(5) . . . . ?
C29A N5A C14A C15A -165.5(4) . . . . ?
Ni1A N5A C14A C15A 20.7(5) . . . . ?
C29A N5A C14A C17A 4.5(6) . . . . ?
Ni1A N5A C14A C17A -169.3(3) . . . . ?
N5A C14A C15A C18A -162.2(4) . . . . ?
C17A C14A C15A C18A 27.6(6) . . . . ?
N5A C14A C15A C16A 24.2(6) . . . . ?
C17A C14A C15A C16A -146.0(4) . . . . ?
C30A N6A C16A C15A 175.3(4) . . . . ?
Ni1A N6A C16A C15A -12.7(5) . . . . ?
C18A C15A C16A N6A 157.0(4) . . . . ?
C14A C15A C16A N6A -28.9(6) . . . . ?
C16A N6A C30A C31A 114.2(4) . . . . ?
Ni1A N6A C30A C31A -57.6(4) . . . . ?
N6A C30A C31A C32A 63.2(4) . . . . ?
C3A N2A C32A C31A -116.0(4) . . . . ?
Ni1A N2A C32A C31A 57.1(4) . . . . ?
C30A C31A C32A N2A -62.6(4) . . . . ?
C7A N3A C5A C2A 177.7(4) . . . . ?
C7A N3A C5A C6A -5.1(6) . . . . ?
C3A C2A C5A N3A 168.1(3) . . . . ?
C1A C2A C5A N3A -20.3(5) . . . . ?
C3A C2A C5A C6A -8.9(6) . . . . ?
C1A C2A C5A C6A 162.7(4) . . . . ?
C5A N3A C7A C8A -126.5(5) . . . . ?
N3A C7A C8A C9A 65.4(5) . . . . ?
C13A N4A C9A C10A -1.8(7) . . . . ?
C13A N4A C9A C8A 177.5(4) . . . . ?
C7A C8A C9A C10A -116.5(4) . . . . ?
C7A C8A C9A N4A 64.2(5) . . . . ?
N4A C9A C10A C11A 0.4(6) . . . . ?
C8A C9A C10A C11A -178.8(4) . . . . ?
C9A C10A C11A C12A 0.5(7) . . . . ?
C10A C11A C12A C13A 0.1(7) . . . . ?
C11A C12A C13A N4A -1.5(7) . . . . ?
C9A N4A C13A C12A 2.3(7) . . . . ?
C20A N7A C18A C15A 37.1(14) . . . . ?
C20A N7A C18A C19A -139.9(12) . . . . ?
C16A C15A C18A N7A -155.1(4) . . . . ?
C14A C15A C18A N7A 31.3(7) . . . . ?
C16A C15A C18A C19A 21.7(7) . . . . ?
C14A C15A C18A C19A -151.9(5) . . . . ?
C18A N7A C20A C21A 87.3(18) . . . . ?
N7A C20A C21A C22A -43.8(15) . . . . ?
C26A N8A C22A C23A -2.8(9) . . . . ?
C26A N8A C22A C21A 178.4(6) . . . . ?
C20A C21A C22A C23A 114.4(8) . . . . ?
C20A C21A C22A N8A -66.7(10) . . . . ?
N8A C22A C23A C24A 0.4(10) . . . . ?
C21A C22A C23A C24A 179.3(6) . . . . ?
C22A C23A C24A C25A 1.5(11) . . . . ?
C23A C24A C25A C26A -1.0(12) . . . . ?
C24A C25A C26A N8A -1.5(10) . . . . ?
C22A N8A C26A C25A 3.3(10) . . . . ?
N6B Ni1B N2B C3B 128.5(3) . . . . ?
N1B Ni1B N2B C3B -48.3(3) . . . . ?
N5B Ni1B N2B C3B 31.9(16) . . . . ?
N6B Ni1B N2B C32B -42.1(3) . . . . ?
N1B Ni1B N2B C32B 141.1(3) . . . . ?
N5B Ni1B N2B C32B -138.6(14) . . . . ?
N2B Ni1B N1B C1B 48.1(3) . . . . ?
N6B Ni1B N1B C1B -40(2) . . . . ?
N5B Ni1B N1B C1B -127.0(3) . . . . ?
N2B Ni1B N1B C27B -133.4(3) . . . . ?
N6B Ni1B N1B C27B 139(2) . . . . ?
N5B Ni1B N1B C27B 51.5(3) . . . . ?
N2B Ni1B N5B C14B 51.1(16) . . . . ?
N6B Ni1B N5B C14B -45.6(3) . . . . ?
N1B Ni1B N5B C14B 131.2(3) . . . . ?
N2B Ni1B N5B C29B -125.6(14) . . . . ?
N6B Ni1B N5B C29B 137.7(3) . . . . ?
N1B Ni1B N5B C29B -45.5(3) . . . . ?
N2B Ni1B N6B C16B -129.9(3) . . . . ?
N1B Ni1B N6B C16B -42(2) . . . . ?
N5B Ni1B N6B C16B 45.2(3) . . . . ?
N2B Ni1B N6B C30B 41.7(3) . . . . ?
N1B Ni1B N6B C30B 129(2) . . . . ?
N5B Ni1B N6B C30B -143.3(3) . . . . ?
C32B N2B C3B C2B -170.7(4) . . . . ?
Ni1B N2B C3B C2B 18.4(5) . . . . ?
N2B C3B C2B C5B -158.2(4) . . . . ?
N2B C3B C2B C1B 29.5(6) . . . . ?
C27B N1B C1B C2B 165.4(3) . . . . ?
Ni1B N1B C1B C2B -16.2(5) . . . . ?
C27B N1B C1B C4B -5.2(5) . . . . ?
Ni1B N1B C1B C4B 173.2(3) . . . . ?
C5B C2B C1B N1B 157.6(4) . . . . ?
C3B C2B C1B N1B -30.2(5) . . . . ?
C5B C2B C1B C4B -31.8(6) . . . . ?
C3B C2B C1B C4B 140.5(4) . . . . ?
C1B N1B C27B C28B 172.1(3) . . . . ?
Ni1B N1B C27B C28B -6.4(4) . . . . ?
N1B C27B C28B C29B -61.2(5) . . . . ?
C14B N5B C29B C28B 179.6(3) . . . . ?
Ni1B N5B C29B C28B -3.6(4) . . . . ?
C27B C28B C29B N5B 67.1(4) . . . . ?
C29B N5B C14B C15B -167.6(3) . . . . ?
Ni1B N5B C14B C15B 15.7(5) . . . . ?
C29B N5B C14B C17B 2.1(5) . . . . ?
Ni1B N5B C14B C17B -174.5(3) . . . . ?
N5B C14B C15B C18B -161.1(4) . . . . ?
C17B C14B C15B C18B 29.2(5) . . . . ?
N5B C14B C15B C16B 28.2(5) . . . . ?
C17B C14B C15B C16B -141.6(4) . . . . ?
C30B N6B C16B C15B 171.1(4) . . . . ?
Ni1B N6B C16B C15B -17.1(5) . . . . ?
C18B C15B C16B N6B 161.1(4) . . . . ?
C14B C15B C16B N6B -27.9(5) . . . . ?
C16B N6B C30B C31B 114.7(4) . . . . ?
Ni1B N6B C30B C31B -56.9(4) . . . . ?
N6B C30B C31B C32B 61.9(5) . . . . ?
C3B N2B C32B C31B -113.3(4) . . . . ?
Ni1B N2B C32B C31B 57.4(5) . . . . ?
C30B C31B C32B N2B -61.8(5) . . . . ?
C7B N3B C5B C2B 171.8(4) . . . . ?
C7B N3B C5B C6B -10.6(6) . . . . ?
C3B C2B C5B N3B 164.1(4) . . . . ?
C1B C2B C5B N3B -24.0(6) . . . . ?
C3B C2B C5B C6B -13.5(6) . . . . ?
C1B C2B C5B C6B 158.4(4) . . . . ?
C5B N3B C7B C8B -150.5(5) . . . . ?
N3B C7B C8B C9B -177.4(4) . . . . ?
C13B N4B C9B C10B -1.4(8) . . . . ?
C13B N4B C9B C8B 178.6(5) . . . . ?
C7B C8B C9B C10B -179.7(5) . . . . ?
C7B C8B C9B N4B 0.4(8) . . . . ?
N4B C9B C10B C11B -0.2(8) . . . . ?
C8B C9B C10B C11B 179.8(5) . . . . ?
C9B C10B C11B C12B 1.3(10) . . . . ?
C10B C11B C12B C13B -0.7(10) . . . . ?
C11B C12B C13B N4B -1.0(9) . . . . ?
C9B N4B C13B C12B 2.0(8) . . . . ?
C20B N7B C18B C15B -172.4(5) . . . . ?
C20B N7B C18B C19B 9.7(7) . . . . ?
C16B C15B C18B N7B -163.6(4) . . . . ?
C14B C15B C18B N7B 25.9(6) . . . . ?
C16B C15B C18B C19B 14.2(6) . . . . ?
C14B C15B C18B C19B -156.3(4) . . . . ?
C18B N7B C20B C21B 155.8(5) . . . . ?
N7B C20B C21B C22B -70.2(6) . . . . ?
C26B N8B C22B C23B 1.7(8) . . . . ?
C26B N8B C22B C21B -173.7(5) . . . . ?
C20B C21B C22B N8B -42.7(7) . . . . ?
C20B C21B C22B C23B 141.9(6) . . . . ?
N8B C22B C23B C24B -4.2(9) . . . . ?
C21B C22B C23B C24B 171.2(5) . . . . ?
C22B C23B C24B C25B 3.1(10) . . . . ?
C23B C24B C25B C26B 0.4(11) . . . . ?
C22B N8B C26B C25B 2.1(9) . . . . ?
C24B C25B C26B N8B -3.3(10) . . . . ?
